data_9011968
loop_
_publ_author_name
'Anzenhofer, K.'
'van den Berg, J. M.'
'Cossee, P.'
'Helle, J. N.'

_publ_section_title
;
 The crystal structures and magnetic susceptibilities of MnNb3S6, FeNb3S6,
 CoNb3S6 and NiNb3S6
;
_journal_name_full 'Journal of Physics and Chemistry of Solids'
_journal_page_first 1057
_journal_page_last 1067
_journal_paper_doi 10.1016/0022-3697(70)90315-X
_journal_volume 31
_journal_year 1970
_chemical_formula_structural CoNb3S6
_chemical_formula_sum 'Co0.95 Nb3 S6'
_space_group_IT_number 182
_symmetry_space_group_name_Hall 'P 6c 2c'
_symmetry_space_group_name_H-M 'P 63 2 2'
_cell_angle_alpha 90
_cell_angle_beta 90
_cell_angle_gamma 120
_cell_length_a 5.768
_cell_length_b 5.768
_cell_length_c 11.886
_cell_formula_units_Z 2
_cell_volume 342.466
_database_code_amcsd 0013198
_exptl_crystal_density_diffrn 5.112
_cod_original_formula_sum 'Co.95 Nb3 S6'
_cod_database_code 9011968
_amcsd_formula_title CoNb3S6

loop_
_space_group_symop_operation_xyz
x,y,z
x,x-y,1/2-z
x-y,x,1/2+z
y,x,-z
-y,x-y,z
-x+y,y,1/2-z
-x,-y,1/2+z
-x,-x+y,-z
-x+y,-x,z
-y,-x,1/2-z
y,-x+y,1/2+z
x-y,-y,-z

loop_
_atom_site_aniso_label
_atom_site_aniso_U_11
_atom_site_aniso_U_22
_atom_site_aniso_U_33
_atom_site_aniso_U_12
_atom_site_aniso_U_13
_atom_site_aniso_U_23
Co 0.01871 0.01871 0.00573 0.00935 0.00000 0.00000
NbII 0.00346 0.00346 0.00573 0.00173 0.00000 0.00000
NbI 0.00331 0.00331 0.00308 0.00166 0.00000 0.00000

loop_
_atom_site_label
_atom_site_fract_x
_atom_site_fract_y
_atom_site_fract_z
_atom_site_occupancy
Co 0.33333 0.66667 0.25000 0.95000
NbII 0.00000 0.00000 0.00000 1.00000
NbI 0.33333 0.66667 -0.00130 1.00000
S 0.33256 0.00075 0.36780 1.00000

loop_
_cod_related_entry_id
_cod_related_entry_database
_cod_related_entry_code
1 AMCSD 0013198
